data_7107786
loop_
_publ_author_name
'Amy J. Saunders'
'Ian R. Crossley'
'Martyn P. Coles'
'S. Mark Roe'

_publ_section_title
;
 Facile self-assembly of the first diphosphametacyclophane
;
_journal_name_full Chem.Commun.
_journal_page_first 5766
_journal_paper_doi 10.1039/c2cc32247a
_journal_volume 48
_journal_year 2012
_chemical_formula_moiety 'C18 H14 O4 P2'
_chemical_formula_sum 'C18 H14 O4 P2'
_chemical_formula_weight 356.23
_chemical_name_systematic
;
?
;
_space_group_IT_number 14
_symmetry_cell_setting monoclinic
_symmetry_Int_Tables_number 14
_symmetry_space_group_name_Hall '-P 2yn'
_symmetry_space_group_name_H-M 'P 1 21/n 1'
_atom_sites_solution_hydrogens geom
_atom_sites_solution_primary direct
_atom_sites_solution_secondary difmap
_audit_conform_dict_location ftp://ftp.iucr.org/pub/cif_core.dic
_audit_conform_dict_name cif_core.dic
_audit_conform_dict_version 2.4
_audit_creation_date 2011-10-06T10:22:50-00:00
_audit_creation_method 'WinGX routine CIF_UPDATE'
_cell_angle_alpha 90
_cell_angle_beta 100.317(2)
_cell_angle_gamma 90
_cell_formula_units_Z 4
_cell_length_a 12.0985(9)
_cell_length_b 7.6709(3)
_cell_length_c 18.3347(13)
_cell_measurement_reflns_used 6247
_cell_measurement_temperature 173(2)
_cell_measurement_theta_max 27.485
_cell_measurement_theta_min 0.998
_cell_volume 1674.07(18)
_computing_cell_refinement 'HKL Scalepack (Otwinowski & Minor 1997)'
_computing_data_collection 'Collect (Bruker AXS BV, 1997-2004)'
_computing_data_reduction 'HKL Denzo and Scalepack (Otwinowski & Minor 1997)'
_computing_structure_refinement 'SHELXL-97 (Sheldrick, 1997)'
_computing_structure_solution 'SHELXS-97 (Sheldrick, 1990)'
_diffrn_ambient_temperature 173(2)
_diffrn_detector 'CCD plate'
_diffrn_detector_area_resol_mean 9
_diffrn_measured_fraction_theta_full 0.982
_diffrn_measured_fraction_theta_max 0.982
_diffrn_measurement_device '95mm CCD camera on \k-goniostat'
_diffrn_measurement_device_type KappaCCD
_diffrn_measurement_method 'CCD rotation images, thick slices'
_diffrn_orient_matrix_type 'by Bruker AXS Collect from scalepack cell'
_diffrn_orient_matrix_UB_11 0.757579E-1
_diffrn_orient_matrix_UB_12 -0.563531E-1
_diffrn_orient_matrix_UB_13 0.90122E-2
_diffrn_orient_matrix_UB_21 0.67278E-2
_diffrn_orient_matrix_UB_22 0.220999E-1
_diffrn_orient_matrix_UB_23 0.543693E-1
_diffrn_orient_matrix_UB_31 -0.356886E-1
_diffrn_orient_matrix_UB_32 -0.115457
_diffrn_orient_matrix_UB_33 0.60082E-2
_diffrn_radiation_monochromator graphite
_diffrn_radiation_probe x-ray
_diffrn_radiation_type MoK\a
_diffrn_radiation_wavelength 0.71073
_diffrn_reflns_av_R_equivalents 0.0477
_diffrn_reflns_av_unetI/netI 0.0658
_diffrn_reflns_limit_h_max 9
_diffrn_reflns_limit_h_min -15
_diffrn_reflns_limit_k_max 9
_diffrn_reflns_limit_k_min -8
_diffrn_reflns_limit_l_max 23
_diffrn_reflns_limit_l_min -16
_diffrn_reflns_number 8193
_diffrn_reflns_theta_full 27.5
_diffrn_reflns_theta_max 27.5
_diffrn_reflns_theta_min 1.87
_diffrn_source 'Enraf Nonius FR590'
_exptl_absorpt_coefficient_mu 0.279
_exptl_absorpt_correction_T_max 1.0054
_exptl_absorpt_correction_T_min 0.9536
_exptl_absorpt_correction_type multi-scan
_exptl_absorpt_process_details
;
[c.f. r.h. blessing, acta cryst. (1995), a51, 33-38]
;
_exptl_crystal_colour white
_exptl_crystal_density_diffrn 1.413
_exptl_crystal_density_method 'not measured'
_exptl_crystal_description Rod
_exptl_crystal_F_000 736
_exptl_crystal_size_max 0.2
_exptl_crystal_size_mid 0.08
_exptl_crystal_size_min 0.04
_refine_diff_density_max 0.413
_refine_diff_density_min -0.387
_refine_diff_density_rms 0.11
_refine_ls_extinction_method none
_refine_ls_goodness_of_fit_ref 1.153
_refine_ls_hydrogen_treatment constr
_refine_ls_matrix_type full
_refine_ls_number_parameters 217
_refine_ls_number_reflns 3776
_refine_ls_number_restraints 0
_refine_ls_restrained_S_all 1.153
_refine_ls_R_factor_all 0.0894
_refine_ls_R_factor_gt 0.053
_refine_ls_shift/su_max 0
_refine_ls_shift/su_mean 0
_refine_ls_structure_factor_coef Fsqd
_refine_ls_weighting_details 'calc w=1/[\s^2^(Fo^2^)+(0.0847P)^2^+0.2056P] where P=(Fo^2^+2Fc^2^)/3'
_refine_ls_weighting_scheme calc
_refine_ls_wR_factor_gt 0.1334
_refine_ls_wR_factor_ref 0.1699
_reflns_number_gt 2648
_reflns_number_total 3776
_reflns_threshold_expression >2sigma(I)
_cod_data_source_file c2cc32247a.txt
_cod_data_source_block import
_cod_original_sg_symbol_H-M 'P 21/n'
_cod_database_code 7107786

loop_
_symmetry_equiv_pos_as_xyz
'x, y, z'
'-x+1/2, y+1/2, -z+1/2'
'-x, -y, -z'
'x-1/2, -y-1/2, z-1/2'

loop_
_atom_site_label
_atom_site_type_symbol
_atom_site_fract_x
_atom_site_fract_y
_atom_site_fract_z
_atom_site_U_iso_or_equiv
_atom_site_adp_type
_atom_site_occupancy
_atom_site_symmetry_multiplicity
_atom_site_calc_flag
_atom_site_refinement_flags
C1 C 0.0955(2) 0.1294(4) 0.16325(16) 0.0354(7) Uani 1 1 d .
C2 C 0.2075(2) 0.0443(3) 0.16831(15) 0.0325(6) Uani 1 1 d .
C3 C 0.3064(2) 0.1412(3) 0.18001(15) 0.0302(6) Uani 1 1 d .
H3 H 0.3034 0.2637 0.1868 0.036 Uiso 1 1 calc R
C4 C 0.4094(2) 0.0595(3) 0.18177(15) 0.0328(6) Uani 1 1 d .
C5 C 0.4125(3) -0.1218(4) 0.17473(16) 0.0392(7) Uani 1 1 d .
H5 H 0.4827 -0.1794 0.1779 0.047 Uiso 1 1 calc R
C6 C 0.3148(3) -0.2177(4) 0.16321(17) 0.0431(7) Uani 1 1 d .
H6 H 0.318 -0.3407 0.1579 0.052 Uiso 1 1 calc R
C7 C 0.2123(3) -0.1364(3) 0.15932(16) 0.0383(7) Uani 1 1 d .
H7 H 0.145 -0.203 0.1505 0.046 Uiso 1 1 calc R
C8 C 0.5160(2) 0.1617(4) 0.18943(16) 0.0368(7) Uani 1 1 d .
C9 C 0.4938(2) 0.3182(3) 0.05018(17) 0.0349(6) Uani 1 1 d .
C10 C 0.3814(2) 0.2557(3) 0.01161(15) 0.0322(6) Uani 1 1 d .
C11 C 0.2820(2) 0.3120(3) 0.03298(15) 0.0315(6) Uani 1 1 d .
H11 H 0.2848 0.3975 0.0708 0.038 Uiso 1 1 calc R
C12 C 0.1795(2) 0.2438(4) -0.00067(15) 0.0337(6) Uani 1 1 d .
C13 C 0.1755(3) 0.1229(4) -0.05817(18) 0.0446(8) Uani 1 1 d .
H13 H 0.1054 0.0769 -0.082 0.054 Uiso 1 1 calc R
C14 C 0.2739(3) 0.0703(4) -0.08023(18) 0.0495(8) Uani 1 1 d .
H14 H 0.2711 -0.0108 -0.1197 0.059 Uiso 1 1 calc R
C15 C 0.3755(3) 0.1347(4) -0.04546(17) 0.0404(7) Uani 1 1 d .
H15 H 0.4425 0.0962 -0.0605 0.049 Uiso 1 1 calc R
C16 C 0.0723(2) 0.2912(4) 0.02417(16) 0.0376(7) Uani 1 1 d .
C17 C -0.0695(3) 0.3882(5) 0.12517(19) 0.0482(8) Uani 1 1 d .
H17A H -0.0928 0.5043 0.1059 0.072 Uiso 1 1 calc R
H17B H -0.083 0.3775 0.1761 0.072 Uiso 1 1 calc R
H17C H -0.113 0.2993 0.094 0.072 Uiso 1 1 calc R
C18 C 0.6533(3) 0.4518(4) 0.1707(2) 0.0545(9) Uani 1 1 d .
H18A H 0.6717 0.493 0.2221 0.082 Uiso 1 1 calc R
H18B H 0.6676 0.5451 0.1371 0.082 Uiso 1 1 calc R
H18C H 0.7 0.3505 0.1644 0.082 Uiso 1 1 calc R
O1 O 0.01774(17) 0.0567(3) 0.18377(12) 0.0446(5) Uani 1 1 d .
O2 O 0.60542(18) 0.1023(3) 0.21759(13) 0.0532(6) Uani 1 1 d .
O3 O 0.57498(18) 0.3235(3) 0.01923(13) 0.0489(6) Uani 1 1 d .
O4 O -0.01692(18) 0.2899(3) -0.01805(12) 0.0552(6) Uani 1 1 d .
P1 P 0.07894(6) 0.35799(10) 0.12408(4) 0.0350(2) Uani 1 1 d .
P2 P 0.50611(6) 0.39025(9) 0.14968(5) 0.0367(2) Uani 1 1 d .

loop_
_atom_site_aniso_label
_atom_site_aniso_U_11
_atom_site_aniso_U_22
_atom_site_aniso_U_33
_atom_site_aniso_U_23
_atom_site_aniso_U_13
_atom_site_aniso_U_12
C1 0.0339(16) 0.0426(15) 0.0286(15) -0.0059(12) 0.0026(12) -0.0030(12)
C2 0.0361(15) 0.0346(14) 0.0275(14) -0.0005(11) 0.0074(11) 0.0009(12)
C3 0.0332(14) 0.0311(13) 0.0266(14) 0.0001(10) 0.0060(11) 0.0039(11)
C4 0.0355(16) 0.0369(14) 0.0266(14) 0.0032(11) 0.0074(12) 0.0049(12)
C5 0.0466(18) 0.0375(15) 0.0358(17) 0.0064(12) 0.0134(14) 0.0139(13)
C6 0.059(2) 0.0293(14) 0.0418(17) -0.0005(12) 0.0126(15) 0.0050(14)
C7 0.0483(18) 0.0351(15) 0.0306(16) 0.0030(11) 0.0045(13) -0.0053(13)
C8 0.0344(16) 0.0415(16) 0.0358(16) 0.0023(12) 0.0096(13) 0.0080(13)
C9 0.0345(16) 0.0283(13) 0.0440(17) 0.0053(12) 0.0130(13) 0.0072(11)
C10 0.0377(15) 0.0320(13) 0.0287(14) 0.0057(11) 0.0102(12) 0.0054(11)
C11 0.0354(15) 0.0310(13) 0.0284(14) -0.0013(11) 0.0069(12) 0.0043(11)
C12 0.0364(16) 0.0366(14) 0.0274(14) -0.0019(11) 0.0037(12) 0.0038(12)
C13 0.0437(18) 0.0488(18) 0.0388(18) -0.0092(13) 0.0008(14) 0.0000(14)
C14 0.055(2) 0.0526(18) 0.0421(19) -0.0154(15) 0.0110(16) 0.0079(16)
C15 0.0465(18) 0.0427(16) 0.0348(17) 0.0006(13) 0.0144(14) 0.0107(14)
C16 0.0322(16) 0.0445(16) 0.0354(16) -0.0028(13) 0.0039(13) -0.0020(13)
C17 0.0351(17) 0.069(2) 0.0423(19) 0.0018(15) 0.0116(14) 0.0142(15)
C18 0.0350(18) 0.054(2) 0.072(3) 0.0011(17) 0.0024(16) -0.0067(15)
O1 0.0349(12) 0.0556(13) 0.0438(13) -0.0021(10) 0.0087(9) -0.0105(10)
O2 0.0324(12) 0.0665(15) 0.0596(16) 0.0203(11) 0.0053(11) 0.0127(10)
O3 0.0400(13) 0.0536(13) 0.0584(15) 0.0064(11) 0.0232(11) 0.0031(10)
O4 0.0342(12) 0.0862(17) 0.0411(13) -0.0086(12) -0.0039(10) 0.0016(11)
P1 0.0296(4) 0.0422(4) 0.0335(4) -0.0024(3) 0.0062(3) 0.0064(3)
P2 0.0296(4) 0.0351(4) 0.0443(5) -0.0023(3) 0.0037(3) 0.0014(3)

loop_
_atom_type_symbol
_atom_type_description
_atom_type_scat_dispersion_real
_atom_type_scat_dispersion_imag
_atom_type_scat_source
C C 0.0033 0.0016 'International Tables Vol C Tables 4.2.6.8 and 6.1.1.4'
H H 0 0 'International Tables Vol C Tables 4.2.6.8 and 6.1.1.4'
Cl Cl 0.1484 0.1585 'International Tables Vol C Tables 4.2.6.8 and 6.1.1.4'
O O 0.0106 0.006 'International Tables Vol C Tables 4.2.6.8 and 6.1.1.4'
P P 0.1023 0.0942 'International Tables Vol C Tables 4.2.6.8 and 6.1.1.4'

loop_
_geom_angle_atom_site_label_1
_geom_angle_atom_site_label_2
_geom_angle_atom_site_label_3
_geom_angle
O1 C1 C2 121.8(3)
O1 C1 P1 120.6(2)
C2 C1 P1 117.6(2)
C3 C2 C7 119.7(3)
C3 C2 C1 121.4(2)
C7 C2 C1 118.9(3)
C4 C3 C2 120.3(2)
C4 C3 H3 119.8
C2 C3 H3 119.8
C3 C4 C5 119.0(3)
C3 C4 C8 121.4(2)
C5 C4 C8 119.6(2)
C6 C5 C4 120.6(3)
C6 C5 H5 119.7
C4 C5 H5 119.7
C5 C6 C7 120.4(3)
C5 C6 H6 119.8
C7 C6 H6 119.8
C6 C7 C2 119.9(3)
C6 C7 H7 120
C2 C7 H7 120
O2 C8 C4 122.5(3)
O2 C8 P2 120.4(2)
C4 C8 P2 117.08(19)
O3 C9 C10 122.0(3)
O3 C9 P2 120.6(2)
C10 C9 P2 117.3(2)
C15 C10 C11 119.1(3)
C15 C10 C9 119.3(3)
C11 C10 C9 121.6(2)
C12 C11 C10 120.3(3)
C12 C11 H11 119.8
C10 C11 H11 119.8
C11 C12 C13 119.6(3)
C11 C12 C16 121.9(2)
C13 C12 C16 118.4(3)
C14 C13 C12 119.9(3)
C14 C13 H13 120.1
C12 C13 H13 120.1
C15 C14 C13 120.3(3)
C15 C14 H14 119.8
C13 C14 H14 119.8
C14 C15 C10 120.8(3)
C14 C15 H15 119.6
C10 C15 H15 119.6
O4 C16 C12 121.7(3)
O4 C16 P1 120.1(2)
C12 C16 P1 118.2(2)
P1 C17 H17A 109.5
P1 C17 H17B 109.5
H17A C17 H17B 109.5
P1 C17 H17C 109.5
H17A C17 H17C 109.5
H17B C17 H17C 109.5
P2 C18 H18A 109.5
P2 C18 H18B 109.5
H18A C18 H18B 109.5
P2 C18 H18C 109.5
H18A C18 H18C 109.5
H18B C18 H18C 109.5
C17 P1 C16 100.06(14)
C17 P1 C1 98.76(14)
C16 P1 C1 95.73(13)
C18 P2 C9 100.73(15)
C18 P2 C8 99.60(14)
C9 P2 C8 95.14(12)

loop_
_geom_bond_atom_site_label_1
_geom_bond_atom_site_label_2
_geom_bond_distance
C1 O1 1.211(3)
C1 C2 1.492(4)
C1 P1 1.892(3)
C2 C3 1.391(4)
C2 C7 1.398(4)
C3 C4 1.390(4)
C3 H3 0.95
C4 C5 1.398(4)
C4 C8 1.495(4)
C5 C6 1.376(4)
C5 H5 0.95
C6 C7 1.378(4)
C6 H6 0.95
C7 H7 0.95
C8 O2 1.202(3)
C8 P2 1.894(3)
C9 O3 1.220(3)
C9 C10 1.495(4)
C9 P2 1.886(3)
C10 C15 1.391(4)
C10 C11 1.398(4)
C11 C12 1.385(4)
C11 H11 0.95
C12 C13 1.398(4)
C12 C16 1.495(4)
C13 C14 1.384(4)
C13 H13 0.95
C14 C15 1.371(4)
C14 H14 0.95
C15 H15 0.95
C16 O4 1.210(3)
C16 P1 1.890(3)
C17 P1 1.815(3)
C17 H17A 0.98
C17 H17B 0.98
C17 H17C 0.98
C18 P2 1.816(3)
C18 H18A 0.98
C18 H18B 0.98
C18 H18C 0.98
